data_4333071
loop_
_publ_author_name
'Figueroa, Joshua S.'
'Melnick, Jonathan G.'
'Parkin, Gerard'

_publ_section_title
;
 Reactivity of the Metal\\rightarrow BX3Dative \s-Bond:&#x00A0;
 1,2-Addition Reactions of the Fe\\rightarrow BX3Moiety of the
 Ferraboratrane Complex [\k4-B(mimBut)3]Fe(CO)2
;
_journal_issue 18
_journal_name_full 'Inorganic Chemistry'
_journal_page_first 7056
_journal_page_last 7058
_journal_paper_doi 10.1021/ic061353n
_journal_volume 45
_journal_year 2006
_chemical_formula_sum 'C32 H42 B Fe N6 O2 S3'
_chemical_formula_weight 705.56
_chemical_name_common B(mim(t-Bu))3Fe(CO)2
_chemical_name_systematic
; 
 ? 
;
_space_group_IT_number 14
_symmetry_cell_setting monoclinic
_symmetry_space_group_name_Hall '-P 2yn'
_symmetry_space_group_name_H-M 'P 1 21/n 1'
_atom_sites_solution_hydrogens geom
_atom_sites_solution_primary direct
_atom_sites_solution_secondary difmap
_audit_creation_method SHELXL-97
_cell_angle_alpha 90.00
_cell_angle_beta 91.212(8)
_cell_angle_gamma 90.00
_cell_formula_units_Z 4
_cell_length_a 14.099(7)
_cell_length_b 16.316(8)
_cell_length_c 15.324(7)
_cell_measurement_temperature 238(2)
_cell_volume 3524(3)
_computing_cell_refinement 'Bruker SMART'
_computing_data_collection 'Bruker SMART'
_computing_data_reduction 'Bruker SHELXTL'
_computing_molecular_graphics 'Bruker SHELXTL'
_computing_publication_material 'Bruker SHELXTL'
_computing_structure_refinement 'SHELXL-97 (Sheldrick, 1997)'
_computing_structure_solution 'SHELXS-97 (Sheldrick, 1990)'
_diffrn_ambient_temperature 238(2)
_diffrn_measured_fraction_theta_full 0.999
_diffrn_measured_fraction_theta_max 0.999
_diffrn_measurement_device_type 'CCD area detector'
_diffrn_measurement_method 'phi and omega scans'
_diffrn_radiation_monochromator graphite
_diffrn_radiation_source 'fine-focus sealed tube'
_diffrn_radiation_type MoK\a
_diffrn_radiation_wavelength 0.71073
_diffrn_reflns_av_R_equivalents 0.1175
_diffrn_reflns_av_sigmaI/netI 0.1786
_diffrn_reflns_limit_h_max 7
_diffrn_reflns_limit_h_min -17
_diffrn_reflns_limit_k_max 20
_diffrn_reflns_limit_k_min -19
_diffrn_reflns_limit_l_max 19
_diffrn_reflns_limit_l_min -18
_diffrn_reflns_number 21311
_diffrn_reflns_theta_full 26.37
_diffrn_reflns_theta_max 26.37
_diffrn_reflns_theta_min 1.82
_exptl_absorpt_coefficient_mu 0.643
_exptl_absorpt_correction_type none
_exptl_crystal_colour red
_exptl_crystal_density_diffrn 1.330
_exptl_crystal_density_method 'not measured'
_exptl_crystal_description block
_exptl_crystal_F_000 1484
_exptl_crystal_size_max 0.1
_exptl_crystal_size_mid 0.05
_exptl_crystal_size_min 0.05
_refine_diff_density_max 0.434
_refine_diff_density_min -0.460
_refine_diff_density_rms 0.070
_refine_ls_extinction_method none
_refine_ls_goodness_of_fit_ref 1.010
_refine_ls_hydrogen_treatment calcd
_refine_ls_matrix_type full
_refine_ls_number_parameters 394
_refine_ls_number_reflns 7196
_refine_ls_number_restraints 0
_refine_ls_restrained_S_all 1.010
_refine_ls_R_factor_all 0.1819
_refine_ls_R_factor_gt 0.0566
_refine_ls_shift/su_max 0.061
_refine_ls_shift/su_mean 0.004
_refine_ls_structure_factor_coef Fsqd
_refine_ls_weighting_details 'calc w=1/[\s^2^(Fo^2^)+(0.0200P)^2^+0.2000P] where P=(Fo^2^+2Fc^2^)/3'
_refine_ls_weighting_scheme calc
_refine_ls_wR_factor_gt 0.0873
_refine_ls_wR_factor_ref 0.1063
_reflns_number_gt 2859
_reflns_number_total 7196
_reflns_threshold_expression >2sigma(I)
_cod_data_source_file ic061353nsup3.cif
_cod_data_source_block jf07s10
_cod_depositor_comments
;
The following automatic conversions were performed:

'_symmetry_cell_setting' value 'Monoclinic' changed to 'monoclinic'
according to /home/saulius/struct/CIF-dictionaries/cif_core.dic
dictionary named 'cif_core.dic' version 2.4.2 from 2011-04-26.

Automatic conversion script
Id: cif_fix_values 1891 2012-01-12 08:04:46Z andrius 
;
_cod_original_sg_symbol_H-M P2(1)/n
_cod_database_code 4333071

loop_
_symmetry_equiv_pos_as_xyz
'x, y, z'
'-x+1/2, y+1/2, -z+1/2'
'-x, -y, -z'
'x-1/2, -y-1/2, z-1/2'

loop_
_atom_site_label
_atom_site_type_symbol
_atom_site_fract_x
_atom_site_fract_y
_atom_site_fract_z
_atom_site_U_iso_or_equiv
_atom_site_adp_type
_atom_site_occupancy
_atom_site_symmetry_multiplicity
_atom_site_calc_flag
_atom_site_refinement_flags
Fe Fe 0.64572(5) 0.22448(4) 0.84678(5) 0.0367(2) Uani 1 1 d .
B B 0.6709(4) 0.1032(3) 0.8059(4) 0.0351(15) Uani 1 1 d .
S1 S 0.79085(9) 0.25810(8) 0.78652(10) 0.0491(4) Uani 1 1 d .
O1 O 0.6100(3) 0.3906(2) 0.9120(3) 0.0699(13) Uani 1 1 d .
O2 O 0.4738(3) 0.1558(2) 0.9106(3) 0.0687(12) Uani 1 1 d .
S2 S 0.71482(9) 0.18080(8) 0.97485(9) 0.0474(4) Uani 1 1 d .
S3 S 0.56777(9) 0.23696(8) 0.71474(9) 0.0505(4) Uani 1 1 d .
C11 C 0.8239(3) 0.1641(3) 0.7510(3) 0.0372(13) Uani 1 1 d .
N11 N 0.7682(2) 0.0984(2) 0.7611(2) 0.0348(10) Uani 1 1 d .
N12 N 0.9037(3) 0.1394(2) 0.7111(3) 0.0405(11) Uani 1 1 d .
C12 C 0.8965(4) 0.0560(3) 0.6979(3) 0.0484(15) Uani 1 1 d .
H12A H 0.9417 0.0228 0.6723 0.058 Uiso 1 1 calc R
C13 C 0.8141(3) 0.0316(3) 0.7278(3) 0.0440(14) Uani 1 1 d .
H13A H 0.7910 -0.0219 0.7266 0.053 Uiso 1 1 calc R
C14 C 0.9852(4) 0.1915(3) 0.6831(4) 0.0484(14) Uani 1 1 d .
C15 C 1.0596(4) 0.1382(3) 0.6399(4) 0.078(2) Uani 1 1 d .
H15A H 1.0325 0.1133 0.5884 0.116 Uiso 1 1 calc R
H15B H 1.0804 0.0963 0.6799 0.116 Uiso 1 1 calc R
H15C H 1.1127 0.1715 0.6243 0.116 Uiso 1 1 calc R
C16 C 1.0278(4) 0.2322(4) 0.7635(4) 0.0735(19) Uani 1 1 d .
H16A H 0.9812 0.2667 0.7896 0.110 Uiso 1 1 calc R
H16B H 1.0815 0.2646 0.7474 0.110 Uiso 1 1 calc R
H16C H 1.0478 0.1909 0.8046 0.110 Uiso 1 1 calc R
C17 C 0.9469(4) 0.2540(3) 0.6190(4) 0.0631(17) Uani 1 1 d .
H17A H 0.9010 0.2879 0.6471 0.095 Uiso 1 1 calc R
H17B H 0.9173 0.2263 0.5703 0.095 Uiso 1 1 calc R
H17C H 0.9980 0.2874 0.5988 0.095 Uiso 1 1 calc R
C21 C 0.6997(3) 0.0777(3) 0.9634(3) 0.0362(13) Uani 1 1 d .
N21 N 0.6759(2) 0.0451(2) 0.8853(3) 0.0349(10) Uani 1 1 d .
C22 C 0.6717(3) -0.0386(3) 0.8970(4) 0.0485(15) Uani 1 1 d .
H22A H 0.6581 -0.0768 0.8535 0.058 Uiso 1 1 calc R
N22 N 0.7084(3) 0.0163(3) 1.0232(3) 0.0414(11) Uani 1 1 d .
C23 C 0.6901(4) -0.0560(3) 0.9800(4) 0.0512(15) Uani 1 1 d .
H23A H 0.6906 -0.1081 1.0047 0.061 Uiso 1 1 calc R
C24 C 0.7267(4) 0.0256(3) 1.1183(3) 0.0475(14) Uani 1 1 d .
C25 C 0.6424(4) 0.0695(4) 1.1559(4) 0.101(3) Uani 1 1 d .
H25A H 0.6359 0.1225 1.1293 0.152 Uiso 1 1 calc R
H25B H 0.6518 0.0757 1.2178 0.152 Uiso 1 1 calc R
H25C H 0.5859 0.0380 1.1445 0.152 Uiso 1 1 calc R
C26 C 0.8181(4) 0.0724(3) 1.1349(4) 0.0659(18) Uani 1 1 d .
H26A H 0.8699 0.0431 1.1099 0.099 Uiso 1 1 calc R
H26B H 0.8290 0.0782 1.1966 0.099 Uiso 1 1 calc R
H26C H 0.8132 0.1257 1.1086 0.099 Uiso 1 1 calc R
C27 C 0.7377(4) -0.0576(3) 1.1597(4) 0.078(2) Uani 1 1 d .
H27A H 0.7911 -0.0852 1.1352 0.116 Uiso 1 1 calc R
H27B H 0.6813 -0.0892 1.1487 0.116 Uiso 1 1 calc R
H27C H 0.7477 -0.0514 1.2215 0.116 Uiso 1 1 calc R
C31 C 0.5453(3) 0.1359(3) 0.6956(3) 0.0385(13) Uani 1 1 d .
N31 N 0.5932(2) 0.0767(2) 0.7377(3) 0.0368(10) Uani 1 1 d .
C32 C 0.5621(3) 0.0030(3) 0.7052(4) 0.0491(15) Uani 1 1 d .
H32A H 0.5843 -0.0482 0.7226 0.059 Uiso 1 1 calc R
N32 N 0.4821(3) 0.1002(3) 0.6384(3) 0.0434(11) Uani 1 1 d .
C33 C 0.4955(4) 0.0167(3) 0.6451(4) 0.0567(16) Uani 1 1 d .
H33A H 0.4632 -0.0232 0.6129 0.068 Uiso 1 1 calc R
C34 C 0.4089(3) 0.1431(3) 0.5836(4) 0.0514(15) Uani 1 1 d .
C35 C 0.3447(3) 0.1907(3) 0.6434(3) 0.0580(16) Uani 1 1 d .
H35A H 0.3810 0.2318 0.6740 0.087 Uiso 1 1 calc R
H35B H 0.3172 0.1539 0.6848 0.087 Uiso 1 1 calc R
H35C H 0.2951 0.2165 0.6094 0.087 Uiso 1 1 calc R
C36 C 0.3492(4) 0.0787(4) 0.5355(4) 0.080(2) Uani 1 1 d .
H36A H 0.3887 0.0481 0.4970 0.119 Uiso 1 1 calc R
H36B H 0.2997 0.1053 0.5022 0.119 Uiso 1 1 calc R
H36C H 0.3217 0.0422 0.5771 0.119 Uiso 1 1 calc R
C37 C 0.4570(4) 0.1986(4) 0.5186(3) 0.0693(19) Uani 1 1 d .
H37A H 0.4967 0.1664 0.4818 0.104 Uiso 1 1 calc R
H37B H 0.4950 0.2384 0.5495 0.104 Uiso 1 1 calc R
H37C H 0.4097 0.2261 0.4834 0.104 Uiso 1 1 calc R
C41 C 0.6264(3) 0.3273(3) 0.8853(3) 0.0440(14) Uani 1 1 d .
C51 C 0.5419(4) 0.1856(3) 0.8862(3) 0.0432(14) Uani 1 1 d .
C61 C 0.9335(5) -0.0158(14) 0.9391(6) 0.107(3) Uani 1 1 d .
H61A H 0.8890 -0.0271 0.8951 0.160 Uiso 1 1 calc R
C62 C 0.9681(11) 0.0596(10) 0.9480(9) 0.117(4) Uani 1 1 d .
H62A H 0.9443 0.1019 0.9133 0.141 Uiso 1 1 calc R
C63 C 1.0376(10) 0.0748(6) 1.0071(13) 0.112(3) Uani 1 1 d .
H63A H 1.0653 0.1265 1.0103 0.168 Uiso 1 1 calc R
C71 C 0.7818(7) 0.2130(4) 0.3784(5) 0.111(3) Uani 1 1 d G
H71A H 0.7766 0.2554 0.3380 0.134 Uiso 1 1 calc R
C72 C 0.8519(5) 0.1538(7) 0.3698(4) 0.106(3) Uani 1 1 d G
H72A H 0.8936 0.1567 0.3237 0.127 Uiso 1 1 calc R
C73 C 0.8597(4) 0.0905(4) 0.4302(7) 0.117(3) Uani 1 1 d G
H73A H 0.9066 0.0509 0.4244 0.141 Uiso 1 1 calc R
C74 C 0.7973(7) 0.0862(4) 0.4991(5) 0.125(4) Uani 1 1 d G
H74A H 0.8025 0.0438 0.5394 0.149 Uiso 1 1 calc R
C75 C 0.7272(5) 0.1454(7) 0.5076(4) 0.123(4) Uani 1 1 d G
H75A H 0.6854 0.1425 0.5537 0.148 Uiso 1 1 calc R
C76 C 0.7194(4) 0.2088(4) 0.4473(7) 0.115(3) Uani 1 1 d G
H76A H 0.6725 0.2483 0.4530 0.138 Uiso 1 1 calc R

loop_
_atom_site_aniso_label
_atom_site_aniso_U_11
_atom_site_aniso_U_22
_atom_site_aniso_U_33
_atom_site_aniso_U_23
_atom_site_aniso_U_13
_atom_site_aniso_U_12
Fe 0.0369(4) 0.0350(4) 0.0382(5) -0.0007(4) -0.0046(3) -0.0007(4)
B 0.031(3) 0.039(4) 0.035(4) -0.004(3) -0.005(3) -0.003(3)
S1 0.0452(8) 0.0392(9) 0.0631(10) -0.0048(7) 0.0072(7) -0.0065(6)
O1 0.095(3) 0.033(2) 0.081(3) -0.008(2) 0.003(3) 0.005(2)
O2 0.046(2) 0.079(3) 0.082(3) -0.001(2) 0.011(2) -0.014(2)
S2 0.0574(9) 0.0395(8) 0.0446(10) -0.0025(7) -0.0147(7) 0.0008(7)
S3 0.0610(9) 0.0405(9) 0.0492(10) 0.0052(7) -0.0175(7) -0.0018(7)
C11 0.031(3) 0.044(3) 0.037(3) -0.002(3) 0.000(2) -0.001(3)
N11 0.032(2) 0.038(3) 0.035(3) 0.001(2) 0.001(2) -0.003(2)
N12 0.033(2) 0.045(3) 0.044(3) 0.002(2) 0.002(2) -0.006(2)
C12 0.048(3) 0.045(4) 0.052(4) -0.003(3) 0.004(3) 0.007(3)
C13 0.043(3) 0.039(3) 0.051(4) -0.001(3) 0.005(3) 0.000(3)
C14 0.046(3) 0.052(4) 0.047(4) 0.008(3) 0.005(3) -0.010(3)
C15 0.052(4) 0.081(5) 0.101(6) -0.006(4) 0.036(4) -0.004(3)
C16 0.053(4) 0.090(5) 0.077(5) -0.002(4) -0.004(3) -0.034(3)
C17 0.061(4) 0.058(4) 0.070(5) 0.013(3) 0.009(3) -0.017(3)
C21 0.035(3) 0.034(3) 0.040(4) 0.009(3) -0.004(3) 0.003(2)
N21 0.033(2) 0.036(3) 0.036(3) 0.000(2) -0.007(2) -0.0055(19)
C22 0.059(4) 0.028(3) 0.059(4) 0.001(3) -0.009(3) -0.011(3)
N22 0.038(2) 0.046(3) 0.040(3) 0.009(2) -0.003(2) -0.006(2)
C23 0.064(4) 0.035(3) 0.053(4) 0.015(3) -0.017(3) -0.007(3)
C24 0.051(3) 0.064(4) 0.027(3) 0.012(3) 0.000(3) 0.007(3)
C25 0.084(5) 0.171(8) 0.050(5) 0.015(5) 0.013(4) 0.042(5)
C26 0.073(4) 0.070(4) 0.053(4) 0.004(3) -0.024(3) -0.008(3)
C27 0.095(5) 0.074(5) 0.063(5) 0.026(4) -0.022(4) -0.014(4)
C31 0.040(3) 0.039(3) 0.036(3) -0.001(3) 0.000(3) -0.003(3)
N31 0.032(2) 0.040(3) 0.038(3) -0.005(2) -0.005(2) -0.004(2)
C32 0.047(3) 0.041(3) 0.059(4) -0.005(3) -0.012(3) 0.006(3)
N32 0.040(2) 0.055(3) 0.035(3) -0.008(2) -0.011(2) 0.003(2)
C33 0.054(4) 0.050(4) 0.065(4) -0.014(3) -0.019(3) -0.007(3)
C34 0.037(3) 0.075(4) 0.042(4) 0.003(3) -0.011(3) 0.004(3)
C35 0.050(3) 0.074(4) 0.049(4) 0.011(3) -0.002(3) 0.010(3)
C36 0.065(4) 0.097(5) 0.074(5) -0.015(4) -0.037(4) -0.006(4)
C37 0.057(4) 0.110(5) 0.040(4) 0.024(4) -0.012(3) -0.005(3)
C41 0.048(3) 0.044(4) 0.041(4) 0.004(3) 0.000(3) 0.002(3)
C51 0.040(3) 0.040(3) 0.050(4) -0.001(3) -0.005(3) 0.006(3)
C61 0.055(5) 0.203(11) 0.063(6) -0.006(8) -0.012(4) 0.001(9)
C62 0.084(8) 0.148(12) 0.123(10) 0.082(8) 0.043(7) 0.059(6)
C63 0.080(7) 0.089(7) 0.168(11) -0.008(8) 0.045(7) -0.007(6)
C71 0.116(7) 0.106(7) 0.110(8) 0.048(6) -0.041(6) -0.030(6)
C72 0.100(7) 0.137(9) 0.080(7) -0.045(7) 0.010(5) -0.040(6)
C73 0.108(7) 0.070(6) 0.173(11) -0.032(6) -0.050(8) -0.003(5)
C74 0.124(8) 0.118(8) 0.129(10) 0.057(7) -0.081(7) -0.071(7)
C75 0.093(7) 0.204(12) 0.074(7) 0.008(7) 0.017(6) -0.057(7)
C76 0.064(5) 0.112(8) 0.169(11) -0.021(7) 0.007(6) 0.014(5)

loop_
_atom_type_symbol
_atom_type_description
_atom_type_scat_dispersion_real
_atom_type_scat_dispersion_imag
_atom_type_scat_source
C C 0.0033 0.0016 'International Tables Vol C Tables 4.2.6.8 and 6.1.1.4'
H H 0.0000 0.0000 'International Tables Vol C Tables 4.2.6.8 and 6.1.1.4'
N N 0.0061 0.0033 'International Tables Vol C Tables 4.2.6.8 and 6.1.1.4'
S S 0.1246 0.1234 'International Tables Vol C Tables 4.2.6.8 and 6.1.1.4'
Fe Fe 0.3463 0.8444 'International Tables Vol C Tables 4.2.6.8 and 6.1.1.4'
O O 0.0106 0.0060 'International Tables Vol C Tables 4.2.6.8 and 6.1.1.4'
B B 0.0013 0.0007 'International Tables Vol C Tables 4.2.6.8 and 6.1.1.4'

loop_
_geom_angle_atom_site_label_1
_geom_angle_atom_site_label_2
_geom_angle_atom_site_label_3
_geom_angle
_geom_angle_site_symmetry_1
C51 Fe C41 95.3(2) .
C51 Fe B 84.7(2) .
C41 Fe B 178.0(2) .
C51 Fe S2 86.20(17) .
C41 Fe S2 94.23(17) .
B Fe S2 83.76(16) .
C51 Fe S3 86.96(18) .
C41 Fe S3 97.67(17) .
B Fe S3 84.34(16) .
S2 Fe S3 166.77(6) .
C51 Fe S1 171.76(17) .
C41 Fe S1 92.91(16) .
B Fe S1 87.03(15) .
S2 Fe S1 92.97(6) .
S3 Fe S1 92.18(6) .
N21 B N11 107.0(4) .
N21 B N31 112.1(4) .
N11 B N31 107.8(4) .
N21 B Fe 110.3(3) .
N11 B Fe 109.6(3) .
N31 B Fe 109.9(3) .
C11 S1 Fe 99.46(17) .
C21 S2 Fe 99.75(18) .
C31 S3 Fe 98.62(19) .
N11 C11 N12 108.0(4) .
N11 C11 S1 121.4(4) .
N12 C11 S1 130.7(4) .
C11 N11 C13 108.2(4) .
C11 N11 B 122.5(4) .
C13 N11 B 129.4(4) .
C11 N12 C12 107.5(4) .
C11 N12 C14 127.6(4) .
C12 N12 C14 124.9(4) .
C13 C12 N12 108.1(4) .
C12 C13 N11 108.3(4) .
N12 C14 C17 107.7(4) .
N12 C14 C16 108.0(4) .
C17 C14 C16 111.4(5) .
N12 C14 C15 109.8(4) .
C17 C14 C15 110.1(5) .
C16 C14 C15 109.8(5) .
N21 C21 N22 108.9(4) .
N21 C21 S2 120.7(4) .
N22 C21 S2 130.4(4) .
C21 N21 C22 106.6(4) .
C21 N21 B 117.7(4) .
C22 N21 B 135.3(4) .
C23 C22 N21 109.3(5) .
C21 N22 C23 107.1(4) .
C21 N22 C24 126.7(4) .
C23 N22 C24 126.1(4) .
C22 C23 N22 108.1(5) .
N22 C24 C27 109.6(5) .
N22 C24 C25 107.5(4) .
C27 C24 C25 110.0(5) .
N22 C24 C26 110.3(4) .
C27 C24 C26 107.7(4) .
C25 C24 C26 111.7(5) .
N31 C31 N32 108.5(4) .
N31 C31 S3 121.8(4) .
N32 C31 S3 129.7(4) .
C31 N31 C32 107.7(4) .
C31 N31 B 117.6(4) .
C32 N31 B 134.6(4) .
C33 C32 N31 108.9(5) .
C31 N32 C33 106.6(4) .
C31 N32 C34 126.6(4) .
C33 N32 C34 126.7(4) .
C32 C33 N32 108.3(5) .
N32 C34 C37 109.7(4) .
N32 C34 C35 108.3(4) .
C37 C34 C35 111.9(5) .
N32 C34 C36 108.5(5) .
C37 C34 C36 110.1(5) .
C35 C34 C36 108.3(4) .
O1 C41 Fe 176.2(5) .
O2 C51 Fe 176.4(5) .
C63 C61 C62 120.0(9) 3_757
C61 C62 C63 120.1(8) .
C61 C63 C62 119.7(9) 3_757
C72 C71 C76 120.0 .
C73 C72 C71 120.0 .
C72 C73 C74 120.0 .
C75 C74 C73 120.0 .
C76 C75 C74 120.0 .
C75 C76 C71 120.0 .

loop_
_geom_bond_atom_site_label_1
_geom_bond_atom_site_label_2
_geom_bond_distance
_geom_bond_site_symmetry_2
Fe C51 1.717(6) .
Fe C41 1.800(6) .
Fe B 2.108(6) .
Fe S2 2.2863(17) .
Fe S3 2.2912(17) .
Fe S1 2.3281(17) .
B N21 1.544(7) .
B N11 1.549(6) .
B N31 1.560(6) .
S1 C11 1.696(5) .
O1 C41 1.137(5) .
O2 C51 1.147(5) .
S2 C21 1.704(5) .
S3 C31 1.704(5) .
C11 N11 1.340(5) .
C11 N12 1.353(5) .
N11 C13 1.371(5) .
N12 C12 1.379(5) .
N12 C14 1.500(6) .
C12 C13 1.320(6) .
C14 C17 1.507(7) .
C14 C16 1.512(7) .
C14 C15 1.524(7) .
C21 N21 1.347(6) .
C21 N22 1.362(5) .
N21 C22 1.378(5) .
C22 C23 1.323(6) .
N22 C23 1.374(6) .
N22 C24 1.482(6) .
C24 C27 1.504(7) .
C24 C25 1.513(7) .
C24 C26 1.515(7) .
C31 N31 1.336(6) .
C31 N32 1.367(6) .
N31 C32 1.369(6) .
C32 C33 1.320(6) .
N32 C33 1.380(6) .
N32 C34 1.491(6) .
C34 C37 1.516(7) .
C34 C35 1.517(6) .
C34 C36 1.526(7) .
C61 C63 1.326(11) 3_757
C61 C62 1.329(11) .
C62 C63 1.343(11) .
C63 C61 1.326(11) 3_757
C71 C72 1.3900 .
C71 C76 1.3900 .
C72 C73 1.3900 .
C73 C74 1.3900 .
C74 C75 1.3900 .
C75 C76 1.3900 .
